data_2241302
loop_
_publ_author_name
'Guo, Yan-Feng'
'Wang, Jian-Jun'
'Xu, Wei-Juan'
'Sun, Dong-Hao'
'Gao, Qiang'

_publ_section_title
;
 Crystal structure of 1,1'-bis(2-methoxycarbonyl-2-methylpropyl)ferrocene
;
_journal_issue 12
_journal_name_full 'Acta Crystallographica Section E'
_journal_page_first m213
_journal_page_last m214
_journal_paper_doi 10.1107/S2056989015020642
_journal_volume 71
_journal_year 2015
_chemical_formula_iupac '[Fe (C11 H15 O2)2]'
_chemical_formula_moiety 'C22 H30 Fe O4'
_chemical_formula_sum 'C22 H30 Fe O4'
_chemical_formula_weight 414.31
_chemical_name_systematic
;
1,1'-Bis(2-methoxycarbonyl-2-methylpropyl)ferrocene
;
_space_group_IT_number 2
_symmetry_cell_setting triclinic
_symmetry_space_group_name_Hall '-P 1'
_symmetry_space_group_name_H-M 'P -1'
_atom_sites_solution_hydrogens geom
_atom_sites_solution_primary direct
_atom_sites_solution_secondary difmap
_audit_creation_method SHELXL-97
_cell_angle_alpha 83.833(6)
_cell_angle_beta 74.405(7)
_cell_angle_gamma 81.652(8)
_cell_formula_units_Z 1
_cell_length_a 6.273(3)
_cell_length_b 8.313(4)
_cell_length_c 10.490(5)
_cell_measurement_reflns_used 1589
_cell_measurement_temperature 296(2)
_cell_measurement_theta_max 28.19
_cell_measurement_theta_min 3.31
_cell_volume 520.0(4)
_computing_cell_refinement
;
SAINT (Bruker, 2012)
;
_computing_data_collection
;
APEX2 (Bruker, 2012)
;
_computing_data_reduction
;
SAINT (Bruker, 2012)
;
_computing_molecular_graphics
;
DIAMOND (Brandenburg & Berndt, 1999)
;
_computing_publication_material
;
SHELXTL (Sheldrick, 2008)
;
_computing_structure_refinement
;
SHELXL97 (Sheldrick, 2008)
;
_computing_structure_solution
;
SHELXS97 (Sheldrick, 2008)
;
_diffrn_ambient_temperature 296(2)
_diffrn_measured_fraction_theta_full 0.976
_diffrn_measured_fraction_theta_max 0.976
_diffrn_measurement_device_type 'Bruker APEXII CCD'
_diffrn_measurement_method '\f and \w scans'
_diffrn_radiation_monochromator graphite
_diffrn_radiation_source 'fine-focus sealed tube'
_diffrn_radiation_type MoK\a
_diffrn_radiation_wavelength 0.71073
_diffrn_reflns_av_R_equivalents 0.0129
_diffrn_reflns_av_sigmaI/netI 0.0230
_diffrn_reflns_limit_h_max 5
_diffrn_reflns_limit_h_min -7
_diffrn_reflns_limit_k_max 9
_diffrn_reflns_limit_k_min -9
_diffrn_reflns_limit_l_max 12
_diffrn_reflns_limit_l_min -12
_diffrn_reflns_number 2753
_diffrn_reflns_theta_full 25.00
_diffrn_reflns_theta_max 25.00
_diffrn_reflns_theta_min 2.02
_exptl_absorpt_coefficient_mu 0.748
_exptl_absorpt_correction_T_max 0.9155
_exptl_absorpt_correction_T_min 0.8960
_exptl_absorpt_correction_type multi-scan
_exptl_absorpt_process_details
;
(<i>SADABS</i>; Krause <i>et al.</i>, 2015)
;
_exptl_crystal_colour yellow
_exptl_crystal_density_diffrn 1.323
_exptl_crystal_density_method 'not measured'
_exptl_crystal_description block
_exptl_crystal_F_000 220
_exptl_crystal_size_max 0.15
_exptl_crystal_size_mid 0.12
_exptl_crystal_size_min 0.12
_refine_diff_density_max 0.209
_refine_diff_density_min -0.171
_refine_ls_extinction_method none
_refine_ls_goodness_of_fit_ref 1.045
_refine_ls_hydrogen_treatment constr
_refine_ls_matrix_type full
_refine_ls_number_parameters 124
_refine_ls_number_reflns 1793
_refine_ls_number_restraints 0
_refine_ls_restrained_S_all 1.045
_refine_ls_R_factor_all 0.0313
_refine_ls_R_factor_gt 0.0288
_refine_ls_shift/su_max 0.001
_refine_ls_shift/su_mean 0.000
_refine_ls_structure_factor_coef Fsqd
_refine_ls_weighting_details 'calc w=1/[\s^2^(Fo^2^)+(0.0380P)^2^+0.1517P] where P=(Fo^2^+2Fc^2^)/3'
_refine_ls_weighting_scheme calc
_refine_ls_wR_factor_gt 0.0727
_refine_ls_wR_factor_ref 0.0743
_reflns_number_gt 1688
_reflns_number_total 1793
_reflns_threshold_expression I>2sigma(I)
_cod_data_source_file wm5231sup1.cif
_cod_data_source_block I
_cod_database_code 2241302

loop_
_symmetry_equiv_pos_as_xyz
'x, y, z'
'-x, -y, -z'

loop_
_atom_site_type_symbol
_atom_site_label
_atom_site_fract_x
_atom_site_fract_y
_atom_site_fract_z
_atom_site_U_iso_or_equiv
_atom_site_adp_type
_atom_site_calc_flag
_atom_site_refinement_flags
_atom_site_occupancy
_atom_site_symmetry_multiplicity
Fe Fe1 0.0000 0.5000 0.5000 0.03254(14) Uani d S 1 2
O O1 0.6653(2) 0.24987(19) 0.15534(14) 0.0536(4) Uani d . 1 1
O O2 0.4288(3) 0.2353(2) 0.03404(15) 0.0646(4) Uani d . 1 1
C C8 0.4892(3) 0.1969(2) 0.13268(18) 0.0397(4) Uani d . 1 1
C C5 0.1330(3) 0.3282(2) 0.36443(16) 0.0335(4) Uani d . 1 1
C C1 0.1796(3) 0.4864(2) 0.30665(17) 0.0387(4) Uani d . 1 1
H H1A 0.3282 0.5203 0.2685 0.046 Uiso calc R 1 1
C C6 0.2998(3) 0.1817(2) 0.37491(17) 0.0377(4) Uani d . 1 1
H H6A 0.2343 0.1094 0.4496 0.045 Uiso calc R 1 1
H H6B 0.4288 0.2169 0.3931 0.045 Uiso calc R 1 1
C C4 -0.1038(3) 0.3335(2) 0.40734(18) 0.0410(4) Uani d . 1 1
H H4A -0.1861 0.2426 0.4513 0.049 Uiso calc R 1 1
C C7 0.3785(3) 0.0848(2) 0.24845(18) 0.0372(4) Uani d . 1 1
C C11 0.1817(4) 0.0227(3) 0.2186(2) 0.0547(6) Uani d . 1 1
H H11A 0.2329 -0.0363 0.1400 0.082 Uiso calc R 1 1
H H11B 0.0746 0.1134 0.2049 0.082 Uiso calc R 1 1
H H11C 0.1134 -0.0482 0.2920 0.082 Uiso calc R 1 1
C C10 0.5508(4) -0.0594(3) 0.2709(2) 0.0519(5) Uani d . 1 1
H H10A 0.6012 -0.1197 0.1930 0.078 Uiso calc R 1 1
H H10B 0.4836 -0.1293 0.3452 0.078 Uiso calc R 1 1
H H10C 0.6753 -0.0192 0.2884 0.078 Uiso calc R 1 1
C C2 -0.0263(4) 0.5867(3) 0.31440(18) 0.0467(5) Uani d . 1 1
H H2A -0.0442 0.7018 0.2825 0.056 Uiso calc R 1 1
C C9 0.7892(5) 0.3576(3) 0.0540(3) 0.0721(7) Uani d . 1 1
H H9A 0.9106 0.3869 0.0826 0.108 Uiso calc R 1 1
H H9B 0.6925 0.4542 0.0387 0.108 Uiso calc R 1 1
H H9C 0.8468 0.3033 -0.0267 0.108 Uiso calc R 1 1
C C3 -0.1995(4) 0.4931(3) 0.3759(2) 0.0488(5) Uani d . 1 1
H H3A -0.3593 0.5316 0.3944 0.059 Uiso calc R 1 1

loop_
_atom_site_aniso_label
_atom_site_aniso_U_11
_atom_site_aniso_U_22
_atom_site_aniso_U_33
_atom_site_aniso_U_12
_atom_site_aniso_U_13
_atom_site_aniso_U_23
Fe1 0.0326(2) 0.0351(2) 0.0286(2) -0.00167(15) -0.00463(15) -0.00833(14)
O1 0.0475(8) 0.0685(10) 0.0448(8) -0.0180(7) -0.0123(7) 0.0122(7)
O2 0.0833(12) 0.0734(11) 0.0426(8) -0.0069(9) -0.0298(8) 0.0029(8)
C8 0.0437(11) 0.0398(10) 0.0332(10) 0.0076(8) -0.0094(8) -0.0109(8)
C5 0.0359(9) 0.0366(9) 0.0269(8) -0.0039(7) -0.0040(7) -0.0089(7)
C1 0.0447(11) 0.0408(10) 0.0270(9) -0.0049(8) -0.0019(8) -0.0060(7)
C6 0.0409(10) 0.0396(10) 0.0306(9) -0.0009(8) -0.0075(8) -0.0034(7)
C4 0.0371(10) 0.0479(11) 0.0395(10) -0.0079(8) -0.0069(8) -0.0138(8)
C7 0.0375(10) 0.0338(9) 0.0394(10) 0.0018(8) -0.0098(8) -0.0073(8)
C11 0.0513(12) 0.0519(13) 0.0651(14) -0.0067(10) -0.0150(11) -0.0224(11)
C10 0.0533(13) 0.0396(11) 0.0557(12) 0.0082(9) -0.0100(10) -0.0017(9)
C2 0.0610(13) 0.0430(11) 0.0338(10) 0.0073(10) -0.0139(9) -0.0068(8)
C9 0.0694(16) 0.0802(18) 0.0595(15) -0.0259(14) -0.0050(13) 0.0195(13)
C3 0.0414(11) 0.0622(13) 0.0449(11) 0.0074(10) -0.0155(9) -0.0199(10)

loop_
_atom_type_symbol
_atom_type_description
_atom_type_scat_dispersion_real
_atom_type_scat_dispersion_imag
_atom_type_scat_source
C C 0.0033 0.0016 'International Tables Vol C Tables 4.2.6.8 and 6.1.1.4'
Fe Fe 0.3463 0.8444 'International Tables Vol C Tables 4.2.6.8 and 6.1.1.4'
O O 0.0106 0.0060 'International Tables Vol C Tables 4.2.6.8 and 6.1.1.4'
H H 0.0000 0.0000 'International Tables Vol C Tables 4.2.6.8 and 6.1.1.4'

loop_
_geom_angle_atom_site_label_1
_geom_angle_atom_site_label_2
_geom_angle_atom_site_label_3
_geom_angle_site_symmetry_1
_geom_angle_site_symmetry_3
_geom_angle
C2 Fe1 C2 2_566 . 180.0
C2 Fe1 C4 2_566 2_566 67.98(9)
C2 Fe1 C4 . 2_566 112.02(9)
C2 Fe1 C4 2_566 . 112.02(9)
C2 Fe1 C4 . . 67.98(9)
C4 Fe1 C4 2_566 . 180.0
C2 Fe1 C3 2_566 2_566 40.08(9)
C2 Fe1 C3 . 2_566 139.92(9)
C4 Fe1 C3 2_566 2_566 40.61(8)
C4 Fe1 C3 . 2_566 139.39(8)
C2 Fe1 C3 2_566 . 139.92(9)
C2 Fe1 C3 . . 40.08(9)
C4 Fe1 C3 2_566 . 139.39(8)
C4 Fe1 C3 . . 40.61(8)
C3 Fe1 C3 2_566 . 180.0
C2 Fe1 C1 2_566 2_566 40.65(8)
C2 Fe1 C1 . 2_566 139.35(8)
C4 Fe1 C1 2_566 2_566 68.18(8)
C4 Fe1 C1 . 2_566 111.82(8)
C3 Fe1 C1 2_566 2_566 68.00(9)
C3 Fe1 C1 . 2_566 112.00(9)
C2 Fe1 C1 2_566 . 139.35(8)
C2 Fe1 C1 . . 40.65(8)
C4 Fe1 C1 2_566 . 111.82(8)
C4 Fe1 C1 . . 68.18(8)
C3 Fe1 C1 2_566 . 112.00(9)
C3 Fe1 C1 . . 68.00(9)
C1 Fe1 C1 2_566 . 180.0
C2 Fe1 C5 2_566 2_566 68.48(8)
C2 Fe1 C5 . 2_566 111.52(8)
C4 Fe1 C5 2_566 2_566 40.80(8)
C4 Fe1 C5 . 2_566 139.20(8)
C3 Fe1 C5 2_566 2_566 68.51(8)
C3 Fe1 C5 . 2_566 111.49(8)
C1 Fe1 C5 2_566 2_566 40.67(7)
C1 Fe1 C5 . 2_566 139.33(7)
C2 Fe1 C5 2_566 . 111.52(8)
C2 Fe1 C5 . . 68.48(8)
C4 Fe1 C5 2_566 . 139.20(8)
C4 Fe1 C5 . . 40.80(8)
C3 Fe1 C5 2_566 . 111.49(8)
C3 Fe1 C5 . . 68.51(8)
C1 Fe1 C5 2_566 . 139.33(7)
C1 Fe1 C5 . . 40.67(7)
C5 Fe1 C5 2_566 . 180.00(7)
C8 O1 C9 . . 117.84(18)
O2 C8 O1 . . 123.17(19)
O2 C8 C7 . . 125.6(2)
O1 C8 C7 . . 111.19(16)
C1 C5 C4 . . 106.96(17)
C1 C5 C6 . . 126.84(17)
C4 C5 C6 . . 126.17(17)
C1 C5 Fe1 . . 69.38(10)
C4 C5 Fe1 . . 69.28(10)
C6 C5 Fe1 . . 127.75(13)
C2 C1 C5 . . 108.24(18)
C2 C1 Fe1 . . 69.61(10)
C5 C1 Fe1 . . 69.95(10)
C2 C1 H1A . . 125.9
C5 C1 H1A . . 125.9
Fe1 C1 H1A . . 125.9
C5 C6 C7 . . 113.97(15)
C5 C6 H6A . . 108.8
C7 C6 H6A . . 108.8
C5 C6 H6B . . 108.8
C7 C6 H6B . . 108.8
H6A C6 H6B . . 107.7
C3 C4 C5 . . 108.21(18)
C3 C4 Fe1 . . 69.70(12)
C5 C4 Fe1 . . 69.92(10)
C3 C4 H4A . . 125.9
C5 C4 H4A . . 125.9
Fe1 C4 H4A . . 125.9
C11 C7 C8 . . 110.12(17)
C11 C7 C10 . . 109.95(17)
C8 C7 C10 . . 108.85(16)
C11 C7 C6 . . 110.52(16)
C8 C7 C6 . . 108.53(15)
C10 C7 C6 . . 108.84(16)
C7 C11 H11A . . 109.5
C7 C11 H11B . . 109.5
H11A C11 H11B . . 109.5
C7 C11 H11C . . 109.5
H11A C11 H11C . . 109.5
H11B C11 H11C . . 109.5
C7 C10 H10A . . 109.5
C7 C10 H10B . . 109.5
H10A C10 H10B . . 109.5
C7 C10 H10C . . 109.5
H10A C10 H10C . . 109.5
H10B C10 H10C . . 109.5
C3 C2 C1 . . 108.31(18)
C3 C2 Fe1 . . 69.99(12)
C1 C2 Fe1 . . 69.73(11)
C3 C2 H2A . . 125.8
C1 C2 H2A . . 125.8
Fe1 C2 H2A . . 125.8
O1 C9 H9A . . 109.5
O1 C9 H9B . . 109.5
H9A C9 H9B . . 109.5
O1 C9 H9C . . 109.5
H9A C9 H9C . . 109.5
H9B C9 H9C . . 109.5
C2 C3 C4 . . 108.28(18)
C2 C3 Fe1 . . 69.92(12)
C4 C3 Fe1 . . 69.69(11)
C2 C3 H3A . . 125.9
C4 C3 H3A . . 125.9
Fe1 C3 H3A . . 125.9

loop_
_geom_bond_atom_site_label_1
_geom_bond_atom_site_label_2
_geom_bond_site_symmetry_2
_geom_bond_distance
Fe1 C2 2_566 2.043(2)
Fe1 C2 . 2.043(2)
Fe1 C4 2_566 2.044(2)
Fe1 C4 . 2.044(2)
Fe1 C3 2_566 2.044(2)
Fe1 C3 . 2.044(2)
Fe1 C1 2_566 2.0445(19)
Fe1 C1 . 2.0445(19)
Fe1 C5 2_566 2.0521(17)
Fe1 C5 . 2.0521(17)
O1 C8 . 1.333(3)
O1 C9 . 1.446(3)
O2 C8 . 1.192(2)
C8 C7 . 1.522(3)
C5 C1 . 1.424(3)
C5 C4 . 1.428(3)
C5 C6 . 1.501(3)
C1 C2 . 1.420(3)
C1 H1A . 0.9800
C6 C7 . 1.554(3)
C6 H6A . 0.9700
C6 H6B . 0.9700
C4 C3 . 1.418(3)
C4 H4A . 0.9800
C7 C11 . 1.522(3)
C7 C10 . 1.536(3)
C11 H11A . 0.9600
C11 H11B . 0.9600
C11 H11C . 0.9600
C10 H10A . 0.9600
C10 H10B . 0.9600
C10 H10C . 0.9600
C2 C3 . 1.400(3)
C2 H2A . 0.9800
C9 H9A . 0.9600
C9 H9B . 0.9600
C9 H9C . 0.9600
C3 H3A . 0.9800

_cod_database_fobs_code 2241302
